data_7221095
loop_
_publ_author_name
'Karen, P.'
'Woodward, P.M.'

_publ_section_title
;
 Synthesis and structural investigations of the double perovskites RE Ba
 Fe2 O5+w (RE = Nd, Sm)
;
_journal_name_full 'Journal of Materials Chemistry'
_journal_page_first 789
_journal_page_last 797
_journal_volume 9
_journal_year 1998
_chemical_formula_sum 'Ba Fe2 Nd O5.69'
_chemical_name_systematic 'Nd Ba Fe2 O5.69'
_space_group_IT_number 47
_symmetry_space_group_name_Hall '-P 2 2'
_symmetry_space_group_name_H-M 'P m m m'
_cell_angle_alpha 90
_cell_angle_beta 90
_cell_angle_gamma 90
_cell_formula_units_Z 1
_cell_length_a 3.93723
_cell_length_b 3.9483
_cell_length_c 7.78524
_cell_volume 121.024
_citation_journal_id_ASTM JMACEP
_cod_data_source_file Karen_JMACEP_1998_157.cif
_cod_data_source_block Ba1Fe2Nd1O5.69
_cod_original_cell_volume 121.0244
_cod_original_formula_sum 'Ba1 Fe2 Nd1 O5.69'
_cod_database_code 7221095

loop_
_symmetry_equiv_pos_as_xyz
x,y,z
-x,-y,z
x,-y,-z
-x,y,-z
-x,-y,-z
x,y,-z
-x,y,z
x,-y,z

loop_
_atom_site_label
_atom_site_type_symbol
_atom_site_fract_x
_atom_site_fract_y
_atom_site_fract_z
_atom_site_occupancy
_atom_site_U_iso_or_equiv
Fe1 Fe+3 0.5 0.5 0.255 0.31 0.0
O2 O-2 0.5 0 0.286 1 0.0
O1 O-2 0.5 0.5 0 1 0.0
Nd1 Nd+3 0 0 0.5 1 0.0
Ba1 Ba+2 0 0 0 1 0.0
O4 O-2 0.5 0.5 0.5 0.69 0.0
O3 O-2 0 0.5 0.283 1 0.0
Fe2 Fe+3 0.5 0.5 0.25 0.69 0.0
